data_4037108
loop_
_publ_author_name
'Liu, Qiuxin'
'Gao, Xiuxiu'
'Zhong, Hao'
'Song, Jinsheng'
'Wang, Hua'

_publ_section_title
;
 Planar Heptathienoacenes Based on Unsymmetric
 Dithieno[3,2-b:3',4'-d]thiophene: Synthesis and Photophysical Properties.
;
_journal_issue 18
_journal_name_full 'The Journal of organic chemistry'
_journal_page_first 8612
_journal_page_last 8616
_journal_paper_doi 10.1021/acs.joc.6b01506
_journal_volume 81
_journal_year 2016
_chemical_formula_sum 'C14 H20 S3 Si2'
_chemical_formula_weight 340.66
_space_group_IT_number 60
_space_group_name_Hall '-P 2n 2ab'
_space_group_name_H-M_alt 'P b c n'
_symmetry_cell_setting orthorhombic
_symmetry_space_group_name_H-M 'P b c n'
_atom_sites_solution_hydrogens geom
_atom_sites_solution_primary direct
_atom_sites_solution_secondary difmap
_audit_creation_method SHELXL-97
_cell_angle_alpha 90.00
_cell_angle_beta 90.00
_cell_angle_gamma 90.00
_cell_formula_units_Z 8
_cell_length_a 32.516(7)
_cell_length_b 10.235(2)
_cell_length_c 11.456(2)
_cell_measurement_reflns_used 5128
_cell_measurement_temperature 296(2)
_cell_measurement_theta_max 24.27
_cell_measurement_theta_min 2.51
_cell_volume 3812.6(13)
_computing_cell_refinement 'Bruker SMART'
_computing_data_collection 'Bruker SMART'
_computing_data_reduction 'Bruker SAINT'
_computing_molecular_graphics 'Bruker SHELXTL'
_computing_publication_material 'Bruker SHELXTL'
_computing_structure_refinement 'Bruker SHELXTL'
_computing_structure_solution 'Bruker SHELXTL'
_diffrn_ambient_temperature 296(2)
_diffrn_measured_fraction_theta_full 0.976
_diffrn_measured_fraction_theta_max 0.976
_diffrn_measurement_device_type 'CCD area detector'
_diffrn_measurement_method 'phi and omega scans'
_diffrn_radiation_monochromator graphite
_diffrn_radiation_source 'fine-focus sealed tube'
_diffrn_radiation_type MoK\a
_diffrn_radiation_wavelength 0.71073
_diffrn_reflns_av_R_equivalents 0.0712
_diffrn_reflns_av_sigmaI/netI 0.0693
_diffrn_reflns_limit_h_max 43
_diffrn_reflns_limit_h_min -33
_diffrn_reflns_limit_k_max 9
_diffrn_reflns_limit_k_min -13
_diffrn_reflns_limit_l_max 14
_diffrn_reflns_limit_l_min -14
_diffrn_reflns_number 21723
_diffrn_reflns_theta_full 28.47
_diffrn_reflns_theta_max 28.47
_diffrn_reflns_theta_min 2.09
_exptl_absorpt_coefficient_mu 0.501
_exptl_absorpt_correction_T_max 0.8849
_exptl_absorpt_correction_T_min 0.7948
_exptl_absorpt_correction_type multi-scan
_exptl_absorpt_process_details SADABS
_exptl_crystal_colour colorless
_exptl_crystal_density_diffrn 1.187
_exptl_crystal_density_method 'not measured'
_exptl_crystal_description block
_exptl_crystal_F_000 1440
_exptl_crystal_size_max 0.48
_exptl_crystal_size_mid 0.37
_exptl_crystal_size_min 0.25
_refine_diff_density_max 0.757
_refine_diff_density_min -0.283
_refine_diff_density_rms 0.078
_refine_ls_extinction_method none
_refine_ls_goodness_of_fit_ref 1.101
_refine_ls_hydrogen_treatment constr
_refine_ls_matrix_type full
_refine_ls_number_parameters 172
_refine_ls_number_reflns 4711
_refine_ls_number_restraints 7
_refine_ls_restrained_S_all 1.122
_refine_ls_R_factor_all 0.1233
_refine_ls_R_factor_gt 0.0835
_refine_ls_shift/su_max 0.000
_refine_ls_shift/su_mean 0.000
_refine_ls_structure_factor_coef Fsqd
_refine_ls_weighting_details 'calc w=1/[\s^2^(Fo^2^)+(0.0522P)^2^+7.0798P] where P=(Fo^2^+2Fc^2^)/3'
_refine_ls_weighting_scheme calc
_refine_ls_wR_factor_gt 0.2045
_refine_ls_wR_factor_ref 0.2208
_reflns_number_gt 2837
_reflns_number_total 4711
_reflns_threshold_expression >2sigma(I)
_cod_data_source_file jo6b01506_si_002.cif
_cod_data_source_block 4
_cod_depositor_comments
;
The following automatic conversions were performed:

data item '_exptl_absorpt_correction_type' value 'Multi-scan' was
changed to 'multi-scan' in accordance with the
/home/saulius/struct/COD-crude-data/automatic-downloads/DataCite-retrospective/ACS/depositions/lib/dictionaries/cif_core.dic
dictionary named 'cif_core.dic' version 2.4.2 last updated on
2011-04-26.

data item '_symmetry_cell_setting' value 'Orthorhombic' was changed
to 'orthorhombic' in accordance with the
/home/saulius/struct/COD-crude-data/automatic-downloads/DataCite-retrospective/ACS/depositions/lib/dictionaries/cif_core.dic
dictionary named 'cif_core.dic' version 2.4.2 last updated on
2011-04-26.

Automatic conversion script
Id: cif_fix_values 6909 2019-04-08 15:41:33Z antanas 
;
_cod_original_cell_volume 3812.6(14)
_cod_original_sg_symbol_H-M 'Pbcn '
_cod_database_code 4037108

loop_
_symmetry_equiv_pos_as_xyz
'x, y, z'
'-x+1/2, -y+1/2, z+1/2'
'-x, y, -z+1/2'
'x+1/2, -y+1/2, -z'
'-x, -y, -z'
'x-1/2, y-1/2, -z-1/2'
'x, -y, z-1/2'
'-x-1/2, y-1/2, z'

loop_
_atom_site_label
_atom_site_type_symbol
_atom_site_fract_x
_atom_site_fract_y
_atom_site_fract_z
_atom_site_U_iso_or_equiv
_atom_site_adp_type
_atom_site_occupancy
_atom_site_symmetry_multiplicity
_atom_site_calc_flag
_atom_site_refinement_flags
S1 S 0.10210(6) 0.48274(17) 0.37730(14) 0.0893(5) Uani 1 1 d .
S2 S 0.04476(4) 0.23593(14) 0.61819(12) 0.0683(4) Uani 1 1 d .
S3 S 0.16840(4) 0.23203(13) 0.73666(11) 0.0614(4) Uani 1 1 d .
Si1 Si 0.20544(5) 0.42570(17) 0.55519(13) 0.0733(5) Uani 1 1 d .
Si2 Si 0.10142(6) 0.0616(2) 0.86036(15) 0.0923(6) Uani 1 1 d U
C1 C 0.16119(15) 0.3334(4) 0.6188(4) 0.0533(11) Uani 1 1 d .
C2 C 0.12068(14) 0.3282(4) 0.5873(3) 0.0481(10) Uani 1 1 d .
C3 C 0.09441(17) 0.3823(5) 0.4964(4) 0.0611(12) Uani 1 1 d .
C4 C 0.05456(17) 0.3439(5) 0.5013(5) 0.0662(13) Uani 1 1 d .
C5 C 0.11774(16) 0.1820(5) 0.7467(4) 0.0589(12) Uani 1 1 d .
C6 C 0.09643(15) 0.2420(4) 0.6594(4) 0.0528(10) Uani 1 1 d .
C7 C 0.0513(2) 0.4681(7) 0.3386(7) 0.102(2) Uani 1 1 d .
H7 H 0.0401 0.5084 0.2731 0.122 Uiso 1 1 calc R
C8 C 0.0291(2) 0.3927(6) 0.4119(6) 0.0844(17) Uani 1 1 d .
H8A H 0.0011 0.3756 0.4046 0.101 Uiso 1 1 calc R
C9 C 0.2504(2) 0.4078(8) 0.6526(6) 0.104(2) Uani 1 1 d .
H9A H 0.2733 0.4548 0.6205 0.156 Uiso 1 1 calc R
H9B H 0.2574 0.3170 0.6594 0.156 Uiso 1 1 calc R
H9C H 0.2439 0.4421 0.7283 0.156 Uiso 1 1 calc R
C10 C 0.1910(3) 0.6000(7) 0.5442(7) 0.121(3) Uani 1 1 d .
H10A H 0.2134 0.6487 0.5116 0.182 Uiso 1 1 calc R
H10B H 0.1846 0.6332 0.6205 0.182 Uiso 1 1 calc R
H10C H 0.1673 0.6086 0.4948 0.182 Uiso 1 1 calc R
C11 C 0.2172(2) 0.3565(10) 0.4095(6) 0.134(3) Uani 1 1 d .
H11A H 0.2399 0.4029 0.3756 0.201 Uiso 1 1 calc R
H11B H 0.1935 0.3649 0.3599 0.201 Uiso 1 1 calc R
H11C H 0.2242 0.2658 0.4174 0.201 Uiso 1 1 calc R
C12 C 0.0697(4) -0.0582(12) 0.7971(11) 0.211(5) Uani 1 1 d U
H12A H 0.0613 -0.1196 0.8559 0.316 Uiso 1 1 calc R
H12B H 0.0846 -0.1031 0.7369 0.316 Uiso 1 1 calc R
H12C H 0.0458 -0.0173 0.7640 0.316 Uiso 1 1 calc R
C13 C 0.0659(3) 0.1493(13) 0.9598(9) 0.201(6) Uani 1 1 d .
H13A H 0.0566 0.0908 1.0198 0.302 Uiso 1 1 calc R
H13B H 0.0426 0.1807 0.9163 0.302 Uiso 1 1 calc R
H13C H 0.0799 0.2218 0.9948 0.302 Uiso 1 1 calc R
C14 C 0.1460(3) 0.0133(11) 0.9471(9) 0.165(5) Uani 1 1 d .
H14A H 0.1377 -0.0486 1.0055 0.247 Uiso 1 1 calc R
H14B H 0.1576 0.0889 0.9842 0.247 Uiso 1 1 calc R
H14C H 0.1662 -0.0260 0.8972 0.247 Uiso 1 1 calc R

loop_
_atom_site_aniso_label
_atom_site_aniso_U_11
_atom_site_aniso_U_22
_atom_site_aniso_U_33
_atom_site_aniso_U_23
_atom_site_aniso_U_13
_atom_site_aniso_U_12
S1 0.1102(13) 0.0858(11) 0.0720(9) 0.0350(8) -0.0193(9) -0.0143(9)
S2 0.0671(8) 0.0757(9) 0.0620(8) 0.0065(6) 0.0022(6) -0.0086(7)
S3 0.0696(8) 0.0649(7) 0.0497(6) 0.0101(5) -0.0015(5) 0.0048(6)
Si1 0.0779(10) 0.0862(11) 0.0557(8) 0.0004(7) 0.0069(7) -0.0207(8)
Si2 0.1081(14) 0.1019(14) 0.0668(10) 0.0437(9) -0.0098(9) -0.0285(11)
C1 0.067(3) 0.050(2) 0.043(2) -0.0010(19) 0.002(2) 0.005(2)
C2 0.065(3) 0.042(2) 0.0372(19) 0.0008(17) 0.0057(19) 0.003(2)
C3 0.081(3) 0.052(3) 0.049(2) 0.003(2) -0.006(2) 0.001(2)
C4 0.069(3) 0.066(3) 0.063(3) 0.004(2) -0.004(3) 0.010(3)
C5 0.076(3) 0.053(3) 0.048(2) 0.012(2) 0.003(2) 0.005(2)
C6 0.070(3) 0.046(2) 0.042(2) -0.0004(18) 0.006(2) 0.005(2)
C7 0.112(5) 0.094(5) 0.098(5) 0.032(4) -0.040(4) 0.001(4)
C8 0.084(4) 0.086(4) 0.084(4) 0.016(3) -0.024(3) 0.002(3)
C9 0.081(4) 0.136(6) 0.095(5) -0.003(5) 0.002(4) -0.001(4)
C10 0.156(7) 0.089(5) 0.119(6) 0.037(4) -0.030(5) -0.049(5)
C11 0.108(6) 0.231(11) 0.063(4) -0.018(5) 0.026(4) -0.038(6)
C12 0.265(9) 0.190(8) 0.176(8) 0.070(7) -0.028(7) -0.092(7)
C13 0.169(9) 0.276(15) 0.160(9) 0.131(10) 0.095(8) 0.071(9)
C14 0.133(7) 0.182(9) 0.179(9) 0.132(8) -0.003(7) 0.019(7)

loop_
_atom_type_symbol
_atom_type_description
_atom_type_scat_dispersion_real
_atom_type_scat_dispersion_imag
_atom_type_scat_source
C C 0.0033 0.0016 'International Tables Vol C Tables 4.2.6.8 and 6.1.1.4'
H H 0.0000 0.0000 'International Tables Vol C Tables 4.2.6.8 and 6.1.1.4'
Si Si 0.0817 0.0704 'International Tables Vol C Tables 4.2.6.8 and 6.1.1.4'
S S 0.1246 0.1234 'International Tables Vol C Tables 4.2.6.8 and 6.1.1.4'

loop_
_geom_angle_atom_site_label_1
_geom_angle_atom_site_label_2
_geom_angle_atom_site_label_3
_geom_angle
C7 S1 C3 90.7(3)
C6 S2 C4 90.5(2)
C1 S3 C5 95.8(2)
C9 Si1 C10 109.8(4)
C9 Si1 C11 110.1(4)
C10 Si1 C11 111.1(4)
C9 Si1 C1 108.9(3)
C10 Si1 C1 108.5(3)
C11 Si1 C1 108.5(3)
C12 Si2 C14 120.1(6)
C12 Si2 C13 103.0(7)
C14 Si2 C13 107.0(5)
C12 Si2 C5 109.8(4)
C14 Si2 C5 109.4(3)
C13 Si2 C5 106.6(4)
C2 C1 S3 108.4(3)
C2 C1 Si1 131.2(3)
S3 C1 Si1 120.4(3)
C1 C2 C6 113.5(4)
C1 C2 C3 137.7(4)
C6 C2 C3 108.7(4)
C4 C3 C2 114.9(4)
C4 C3 S1 110.1(4)
C2 C3 S1 135.0(4)
C3 C4 C8 115.4(5)
C3 C4 S2 112.7(4)
C8 C4 S2 131.8(5)
C6 C5 S3 107.6(3)
C6 C5 Si2 131.6(4)
S3 C5 Si2 120.8(3)
C5 C6 C2 114.7(4)
C5 C6 S2 132.2(4)
C2 C6 S2 113.1(3)
C8 C7 S1 113.8(5)
C8 C7 H7 123.1
S1 C7 H7 123.1
C7 C8 C4 109.9(6)
C7 C8 H8A 125.0
C4 C8 H8A 125.0
Si1 C9 H9A 109.5
Si1 C9 H9B 109.5
H9A C9 H9B 109.5
Si1 C9 H9C 109.5
H9A C9 H9C 109.5
H9B C9 H9C 109.5
Si1 C10 H10A 109.5
Si1 C10 H10B 109.5
H10A C10 H10B 109.5
Si1 C10 H10C 109.5
H10A C10 H10C 109.5
H10B C10 H10C 109.5
Si1 C11 H11A 109.5
Si1 C11 H11B 109.5
H11A C11 H11B 109.5
Si1 C11 H11C 109.5
H11A C11 H11C 109.5
H11B C11 H11C 109.5
Si2 C12 H12A 109.5
Si2 C12 H12B 109.5
H12A C12 H12B 109.5
Si2 C12 H12C 109.5
H12A C12 H12C 109.5
H12B C12 H12C 109.5
Si2 C13 H13A 109.5
Si2 C13 H13B 109.5
H13A C13 H13B 109.5
Si2 C13 H13C 109.5
H13A C13 H13C 109.5
H13B C13 H13C 109.5
Si2 C14 H14A 109.5
Si2 C14 H14B 109.5
H14A C14 H14B 109.5
Si2 C14 H14C 109.5
H14A C14 H14C 109.5
H14B C14 H14C 109.5

loop_
_geom_bond_atom_site_label_1
_geom_bond_atom_site_label_2
_geom_bond_distance
S1 C7 1.718(7)
S1 C3 1.727(5)
S2 C6 1.746(5)
S2 C4 1.765(5)
S3 C1 1.719(4)
S3 C5 1.729(5)
Si1 C9 1.848(7)
Si1 C10 1.850(8)
Si1 C11 1.853(7)
Si1 C1 1.869(5)
Si2 C12 1.758(12)
Si2 C14 1.826(8)
Si2 C13 1.855(10)
Si2 C5 1.870(5)
C1 C2 1.367(6)
C2 C6 1.443(6)
C2 C3 1.456(6)
C3 C4 1.355(7)
C4 C8 1.409(7)
C5 C6 1.362(6)
C7 C8 1.349(9)
C7 H7 0.9300
C8 H8A 0.9300
C9 H9A 0.9600
C9 H9B 0.9600
C9 H9C 0.9600
C10 H10A 0.9600
C10 H10B 0.9600
C10 H10C 0.9600
C11 H11A 0.9600
C11 H11B 0.9600
C11 H11C 0.9600
C12 H12A 0.9600
C12 H12B 0.9600
C12 H12C 0.9600
C13 H13A 0.9600
C13 H13B 0.9600
C13 H13C 0.9600
C14 H14A 0.9600
C14 H14B 0.9600
C14 H14C 0.9600

loop_
_geom_torsion_atom_site_label_1
_geom_torsion_atom_site_label_2
_geom_torsion_atom_site_label_3
_geom_torsion_atom_site_label_4
_geom_torsion
C5 S3 C1 C2 -0.4(4)
C5 S3 C1 Si1 -179.6(3)
C9 Si1 C1 C2 171.9(5)
C10 Si1 C1 C2 52.5(5)
C11 Si1 C1 C2 -68.3(6)
C9 Si1 C1 S3 -9.1(4)
C10 Si1 C1 S3 -128.6(4)
C11 Si1 C1 S3 110.6(4)
S3 C1 C2 C6 0.0(5)
Si1 C1 C2 C6 179.0(3)
S3 C1 C2 C3 -177.0(5)
Si1 C1 C2 C3 2.1(8)
C1 C2 C3 C4 178.5(5)
C6 C2 C3 C4 1.5(6)
C1 C2 C3 S1 1.1(9)
C6 C2 C3 S1 -175.9(4)
C7 S1 C3 C4 -0.3(5)
C7 S1 C3 C2 177.2(6)
C2 C3 C4 C8 -178.3(5)
S1 C3 C4 C8 -0.3(6)
C2 C3 C4 S2 -0.2(6)
S1 C3 C4 S2 177.8(3)
C6 S2 C4 C3 -0.9(4)
C6 S2 C4 C8 176.8(6)
C1 S3 C5 C6 0.8(4)
C1 S3 C5 Si2 178.9(3)
C12 Si2 C5 C6 43.3(8)
C14 Si2 C5 C6 177.1(6)
C13 Si2 C5 C6 -67.6(7)
C12 Si2 C5 S3 -134.3(6)
C14 Si2 C5 S3 -0.5(6)
C13 Si2 C5 S3 114.8(5)
S3 C5 C6 C2 -0.9(5)
Si2 C5 C6 C2 -178.8(4)
S3 C5 C6 S2 179.8(3)
Si2 C5 C6 S2 1.9(8)
C1 C2 C6 C5 0.7(6)
C3 C2 C6 C5 178.5(4)
C1 C2 C6 S2 -179.9(3)
C3 C2 C6 S2 -2.1(5)
C4 S2 C6 C5 -179.0(5)
C4 S2 C6 C2 1.7(4)
C3 S1 C7 C8 0.7(6)
S1 C7 C8 C4 -1.0(8)
C3 C4 C8 C7 0.8(8)
S2 C4 C8 C7 -176.8(5)
